data_4108884
loop_
_publ_author_name
'Xiaobo Wan'
'Madeleine M. Joulli\'e'

_publ_section_title
;
 Enantioselective Total Syntheses of Trichodermamides A and B
;
_journal_name_full 'Journal of the American Chemical Society'
_journal_page_first 17236
_journal_page_last 17237
_journal_paper_doi 10.1021/ja807011b
_journal_volume 130
_journal_year 2008
_chemical_formula_sum 'C20 H20 N2 O9'
_chemical_formula_weight 432.38
_space_group_IT_number 23
_symmetry_cell_setting orthorhombic
_symmetry_Int_Tables_number 23
_symmetry_space_group_name_Hall 'I 2 2'
_symmetry_space_group_name_H-M 'I 2 2 2'
_atom_sites_solution_hydrogens geom
_atom_sites_solution_primary direct
_audit_creation_method SHELXL-97
_cell_angle_alpha 90.00
_cell_angle_beta 90.00
_cell_angle_gamma 90.00
_cell_formula_units_Z 8
_cell_length_a 10.9542(12)
_cell_length_b 13.6868(17)
_cell_length_c 32.040(4)
_cell_measurement_temperature 143(1)
_cell_volume 4803.7(10)
_computing_data_collection 'CrystalClear (Rigaku, 1999)'
_computing_data_reduction 'CrystalClear (Rigaku, 1999)'
_computing_structure_refinement 'SHELXL-97 (Sheldrick, 1997)'
_computing_structure_solution 'SIR97 (Altomare, 1999)'
_diffrn_ambient_temperature 143(1)
_diffrn_measured_fraction_theta_full 0.998
_diffrn_measured_fraction_theta_max 0.998
_diffrn_measurement_device 'CCD Area Detector'
_diffrn_measurement_device_type 'Rigaku Mercury'
_diffrn_measurement_method 'phi and omega rotations'
_diffrn_radiation_monochromator graphite
_diffrn_radiation_source 'rotating anode'
_diffrn_radiation_type MoK\a
_diffrn_radiation_wavelength 0.71073
_diffrn_reflns_av_R_equivalents 0.0396
_diffrn_reflns_av_sigmaI/netI 0.0275
_diffrn_reflns_limit_h_max 13
_diffrn_reflns_limit_h_min -13
_diffrn_reflns_limit_k_max 15
_diffrn_reflns_limit_k_min -16
_diffrn_reflns_limit_l_max 38
_diffrn_reflns_limit_l_min -38
_diffrn_reflns_number 21165
_diffrn_reflns_theta_full 25.03
_diffrn_reflns_theta_max 25.03
_diffrn_reflns_theta_min 2.54
_exptl_absorpt_coefficient_mu 0.096
_exptl_absorpt_correction_T_max 1.0000
_exptl_absorpt_correction_T_min 0.7728
_exptl_absorpt_correction_type multi-scan
_exptl_crystal_density_diffrn 1.196
_exptl_crystal_F_000 1808
_exptl_crystal_size_max 0.38
_exptl_crystal_size_mid 0.18
_exptl_crystal_size_min 0.03
_refine_diff_density_max 0.379
_refine_diff_density_min -0.301
_refine_diff_density_rms 0.081
_refine_ls_abs_structure_details 'Flack H D (1983), Acta Cryst. A39, 876-881'
_refine_ls_abs_structure_Flack 0.1(12)
_refine_ls_extinction_coef 0.0024(4)
_refine_ls_extinction_expression Fc^*^=kFc[1+0.001xFc^2^\l^3^/sin(2\q)]^-1/4^
_refine_ls_extinction_method SHELXL
_refine_ls_goodness_of_fit_ref 1.090
_refine_ls_hydrogen_treatment constr
_refine_ls_matrix_type full
_refine_ls_number_parameters 287
_refine_ls_number_reflns 4253
_refine_ls_number_restraints 0
_refine_ls_restrained_S_all 1.090
_refine_ls_R_factor_all 0.0593
_refine_ls_R_factor_gt 0.0531
_refine_ls_shift/su_max 0.000
_refine_ls_shift/su_mean 0.000
_refine_ls_structure_factor_coef Fsqd
_refine_ls_weighting_details 'calc w=1/[\s^2^(Fo^2^)+(0.0821P)^2^+1.9748P] where P=(Fo^2^+2Fc^2^)/3'
_refine_ls_weighting_scheme calc
_refine_ls_wR_factor_gt 0.1357
_refine_ls_wR_factor_ref 0.1417
_reflns_number_gt 3751
_reflns_number_total 4253
_reflns_threshold_expression >2sigma(I)
_cod_data_source_file ja807011b_si_001.cif
_cod_data_source_block shelxl
_cod_original_cell_volume 4803.6(10)
_cod_original_sg_symbol_H-M 'I 2 2 2 '
_cod_database_code 4108884

loop_
_symmetry_equiv_pos_as_xyz
'x, y, z'
'x, -y, -z'
'-x, y, -z'
'-x, -y, z'
'x+1/2, y+1/2, z+1/2'
'x+1/2, -y+1/2, -z+1/2'
'-x+1/2, y+1/2, -z+1/2'
'-x+1/2, -y+1/2, z+1/2'

loop_
_atom_site_label
_atom_site_type_symbol
_atom_site_fract_x
_atom_site_fract_y
_atom_site_fract_z
_atom_site_U_iso_or_equiv
_atom_site_adp_type
_atom_site_occupancy
_atom_site_symmetry_multiplicity
_atom_site_calc_flag
_atom_site_refinement_flags
C1 C 0.8892(2) 0.3824(2) 0.12857(7) 0.0348(6) Uani 1 1 d .
H1 H 0.9691 0.4140 0.1263 0.046 Uiso 1 1 calc R
C2 C 0.8997(2) 0.2831(2) 0.10748(8) 0.0382(6) Uani 1 1 d .
H2 H 0.8323 0.2412 0.1167 0.051 Uiso 1 1 calc R
C3 C 0.8963(3) 0.2927(2) 0.06083(8) 0.0427(7) Uani 1 1 d .
H3 H 0.9203 0.2391 0.0450 0.057 Uiso 1 1 calc R
C4 C 0.8616(3) 0.3722(2) 0.04092(8) 0.0451(7) Uani 1 1 d .
H4 H 0.8586 0.3704 0.0119 0.060 Uiso 1 1 calc R
C5 C 0.8270(3) 0.4645(2) 0.06222(8) 0.0405(7) Uani 1 1 d .
H5 H 0.8966 0.5093 0.0604 0.054 Uiso 1 1 calc R
C6 C 0.7976(2) 0.44942(19) 0.10821(8) 0.0351(6) Uani 1 1 d .
C7 C 0.6705(2) 0.4053(2) 0.11457(8) 0.0357(6) Uani 1 1 d .
H7A H 0.6083 0.4515 0.1059 0.048 Uiso 1 1 calc R
H7B H 0.6619 0.3464 0.0980 0.048 Uiso 1 1 calc R
C8 C 0.6560(2) 0.38200(19) 0.15989(7) 0.0314(6) Uani 1 1 d .
C9 C 0.5292(2) 0.37961(19) 0.17666(8) 0.0331(6) Uani 1 1 d .
C10 C 0.4081(2) 0.3755(2) 0.24166(8) 0.0324(6) Uani 1 1 d .
C11 C 0.4284(2) 0.3631(2) 0.28621(8) 0.0352(6) Uani 1 1 d .
C12 C 0.2944(2) 0.38521(19) 0.22672(8) 0.0346(6) Uani 1 1 d .
H12 H 0.2826 0.3959 0.1983 0.046 Uiso 1 1 calc R
C13 C 0.1906(2) 0.37939(19) 0.25394(8) 0.0336(6) Uani 1 1 d .
C14 C 0.0706(2) 0.3836(2) 0.24051(8) 0.0372(6) Uani 1 1 d .
H14 H 0.0546 0.3912 0.2122 0.049 Uiso 1 1 calc R
C15 C -0.0256(2) 0.3768(2) 0.26799(8) 0.0389(6) Uani 1 1 d .
H15 H -0.1056 0.3795 0.2583 0.052 Uiso 1 1 calc R
C16 C -0.0019(2) 0.3659(2) 0.31089(8) 0.0367(6) Uani 1 1 d .
C17 C 0.1170(2) 0.3618(2) 0.32540(8) 0.0333(6) Uani 1 1 d .
C18 C 0.2116(2) 0.3690(2) 0.29675(8) 0.0316(5) Uani 1 1 d .
C19 C -0.2152(2) 0.3578(3) 0.32738(10) 0.0482(7) Uani 1 1 d .
H19A H -0.2343 0.4195 0.3147 0.072 Uiso 1 1 calc R
H19B H -0.2675 0.3475 0.3510 0.072 Uiso 1 1 calc R
H19C H -0.2274 0.3063 0.3075 0.072 Uiso 1 1 calc R
C20 C 0.1620(7) 0.4248(4) 0.39294(13) 0.137(3) Uani 1 1 d .
H20A H 0.2451 0.4460 0.3900 0.205 Uiso 1 1 calc R
H20B H 0.1468 0.4070 0.4215 0.205 Uiso 1 1 calc R
H20C H 0.1080 0.4768 0.3850 0.205 Uiso 1 1 calc R
N1 N 0.74185(19) 0.36664(19) 0.18653(7) 0.0374(5) Uani 1 1 d .
N2 N 0.51755(19) 0.37624(17) 0.21897(6) 0.0347(5) Uani 1 1 d .
H2A H 0.5841 0.3744 0.2332 0.046 Uiso 1 1 calc R
O1 O 0.86367(15) 0.36990(17) 0.17298(5) 0.0407(5) Uani 1 1 d .
O2 O 1.01341(19) 0.23754(17) 0.11778(6) 0.0516(6) Uani 1 1 d .
H2B H 1.0076 0.2106 0.1405 0.077 Uiso 1 1 calc R
O3 O 0.7249(2) 0.51051(19) 0.04277(6) 0.0528(6) Uani 1 1 d .
H3A H 0.7130 0.4857 0.0198 0.079 Uiso 1 1 calc R
O4 O 0.80679(19) 0.54047(15) 0.13026(7) 0.0473(5) Uani 1 1 d .
H4A H 0.7395 0.5667 0.1312 0.071 Uiso 1 1 calc R
O5 O 0.44209(17) 0.38401(16) 0.15279(6) 0.0420(5) Uani 1 1 d .
O6 O 0.52800(16) 0.35429(17) 0.30235(6) 0.0456(5) Uani 1 1 d .
O7 O 0.32962(14) 0.36248(14) 0.31210(5) 0.0343(4) Uani 1 1 d .
O8 O -0.09011(16) 0.35803(17) 0.34077(6) 0.0457(5) Uani 1 1 d .
O9 O 0.14153(18) 0.34295(16) 0.36689(6) 0.0444(5) Uani 1 1 d .

loop_
_atom_site_aniso_label
_atom_site_aniso_U_11
_atom_site_aniso_U_22
_atom_site_aniso_U_33
_atom_site_aniso_U_23
_atom_site_aniso_U_13
_atom_site_aniso_U_12
C1 0.0281(13) 0.0488(16) 0.0276(12) -0.0001(12) 0.0030(10) -0.0032(12)
C2 0.0334(14) 0.0479(15) 0.0332(12) 0.0050(12) 0.0027(11) 0.0041(12)
C3 0.0392(15) 0.0520(18) 0.0368(13) -0.0033(13) 0.0032(12) 0.0067(13)
C4 0.0418(15) 0.0623(18) 0.0311(13) 0.0009(13) 0.0020(12) 0.0058(16)
C5 0.0355(15) 0.0492(17) 0.0368(14) 0.0125(12) 0.0057(11) 0.0049(12)
C6 0.0332(14) 0.0387(14) 0.0333(13) 0.0016(11) 0.0027(11) -0.0016(12)
C7 0.0325(14) 0.0450(15) 0.0296(13) 0.0037(11) -0.0011(11) -0.0019(11)
C8 0.0305(13) 0.0359(13) 0.0278(12) 0.0038(10) 0.0016(10) 0.0007(11)
C9 0.0354(14) 0.0307(13) 0.0332(12) 0.0042(11) 0.0055(11) 0.0014(11)
C10 0.0295(13) 0.0365(13) 0.0313(12) 0.0032(11) 0.0065(10) 0.0032(12)
C11 0.0283(13) 0.0425(15) 0.0348(13) 0.0060(12) 0.0054(11) 0.0043(12)
C12 0.0366(14) 0.0364(14) 0.0307(12) 0.0038(11) -0.0029(11) 0.0039(12)
C13 0.0342(13) 0.0351(13) 0.0316(12) 0.0035(11) -0.0018(11) -0.0008(12)
C14 0.0323(13) 0.0411(15) 0.0381(13) 0.0015(12) -0.0060(12) 0.0022(12)
C15 0.0279(13) 0.0427(15) 0.0460(15) -0.0016(12) -0.0007(11) -0.0006(12)
C16 0.0274(12) 0.0380(14) 0.0449(14) 0.0011(12) 0.0020(11) 0.0057(12)
C17 0.0315(13) 0.0386(14) 0.0299(12) 0.0033(11) -0.0002(10) 0.0068(12)
C18 0.0248(12) 0.0357(13) 0.0343(12) 0.0020(11) -0.0021(10) 0.0005(12)
C19 0.0251(13) 0.0566(18) 0.0628(19) -0.0035(16) 0.0054(13) 0.0015(14)
C20 0.261(8) 0.092(3) 0.058(2) -0.037(2) -0.068(4) 0.095(4)
N1 0.0301(11) 0.0507(14) 0.0314(11) 0.0018(10) 0.0061(9) -0.0013(11)
N2 0.0247(10) 0.0473(13) 0.0321(10) 0.0090(10) 0.0014(9) 0.0011(10)
O1 0.0275(9) 0.0657(13) 0.0287(9) 0.0025(9) 0.0009(7) -0.0012(10)
O2 0.0395(11) 0.0678(14) 0.0476(11) 0.0179(10) 0.0075(9) 0.0175(10)
O3 0.0584(13) 0.0695(15) 0.0303(9) 0.0128(10) 0.0017(9) 0.0191(12)
O4 0.0457(11) 0.0440(11) 0.0523(12) -0.0084(9) 0.0099(10) -0.0031(9)
O5 0.0321(10) 0.0586(13) 0.0354(9) 0.0054(9) -0.0002(8) 0.0008(9)
O6 0.0300(10) 0.0697(14) 0.0372(9) 0.0116(10) 0.0007(8) 0.0019(10)
O7 0.0244(9) 0.0459(10) 0.0325(9) 0.0034(8) 0.0010(7) 0.0018(8)
O8 0.0262(9) 0.0636(13) 0.0474(11) 0.0033(10) 0.0037(8) 0.0025(10)
O9 0.0348(10) 0.0650(14) 0.0335(9) 0.0067(9) 0.0035(8) 0.0012(10)

loop_
_atom_type_symbol
_atom_type_description
_atom_type_scat_dispersion_real
_atom_type_scat_dispersion_imag
_atom_type_scat_source
C C 0.0033 0.0016 'International Tables Vol C Tables 4.2.6.8 and 6.1.1.4'
H H 0.0000 0.0000 'International Tables Vol C Tables 4.2.6.8 and 6.1.1.4'
N N 0.0061 0.0033 'International Tables Vol C Tables 4.2.6.8 and 6.1.1.4'
O O 0.0106 0.0060 'International Tables Vol C Tables 4.2.6.8 and 6.1.1.4'

loop_
_geom_angle_atom_site_label_1
_geom_angle_atom_site_label_2
_geom_angle_atom_site_label_3
_geom_angle
O1 C1 C6 111.4(2)
O1 C1 C2 110.0(2)
C6 C1 C2 113.7(2)
O2 C2 C3 106.8(2)
O2 C2 C1 110.6(2)
C3 C2 C1 111.2(2)
C4 C3 C2 124.2(3)
C3 C4 C5 123.6(2)
O3 C5 C4 112.0(2)
O3 C5 C6 108.4(2)
C4 C5 C6 112.6(2)
O4 C6 C1 105.6(2)
O4 C6 C5 110.1(2)
C1 C6 C5 111.1(2)
O4 C6 C7 109.9(2)
C1 C6 C7 107.9(2)
C5 C6 C7 112.0(2)
C8 C7 C6 108.1(2)
N1 C8 C9 116.0(2)
N1 C8 C7 127.0(2)
C9 C8 C7 117.0(2)
O5 C9 N2 123.4(2)
O5 C9 C8 120.0(2)
N2 C9 C8 116.5(2)
C12 C10 N2 127.5(2)
C12 C10 C11 120.2(2)
N2 C10 C11 112.3(2)
O6 C11 O7 117.0(2)
O6 C11 C10 124.6(2)
O7 C11 C10 118.4(2)
C10 C12 C13 120.9(2)
C14 C13 C18 117.7(2)
C14 C13 C12 124.1(2)
C18 C13 C12 118.1(2)
C15 C14 C13 121.7(2)
C14 C15 C16 119.3(2)
O8 C16 C17 115.3(2)
O8 C16 C15 124.2(2)
C17 C16 C15 120.5(2)
O9 C17 C16 120.9(2)
O9 C17 C18 120.3(2)
C16 C17 C18 118.5(2)
O7 C18 C17 117.2(2)
O7 C18 C13 120.5(2)
C17 C18 C13 122.2(2)
C8 N1 O1 119.0(2)
C9 N2 C10 126.6(2)
N1 O1 C1 119.13(18)
C11 O7 C18 121.62(19)
C16 O8 C19 117.8(2)
C17 O9 C20 116.8(3)

loop_
_geom_bond_atom_site_label_1
_geom_bond_atom_site_label_2
_geom_bond_distance
C1 O1 1.460(3)
C1 C6 1.508(4)
C1 C2 1.522(4)
C2 O2 1.432(3)
C2 C3 1.501(4)
C3 C4 1.317(4)
C4 C5 1.485(4)
C5 O3 1.427(3)
C5 C6 1.523(3)
C6 O4 1.436(3)
C6 C7 1.531(4)
C7 C8 1.495(3)
C8 N1 1.287(3)
C8 C9 1.490(3)
C9 O5 1.224(3)
C9 N2 1.362(3)
C10 C12 1.342(4)
C10 N2 1.402(3)
C10 C11 1.454(4)
C11 O6 1.213(3)
C11 O7 1.364(3)
C12 C13 1.435(4)
C13 C14 1.384(4)
C13 C18 1.398(3)
C14 C15 1.377(4)
C15 C16 1.407(4)
C16 O8 1.365(3)
C16 C17 1.384(4)
C17 O9 1.381(3)
C17 C18 1.388(4)
C18 O7 1.386(3)
C19 O8 1.436(3)
C20 O9 1.414(5)
N1 O1 1.404(3)

loop_
_geom_hbond_atom_site_label_D
_geom_hbond_atom_site_label_H
_geom_hbond_atom_site_label_A
_geom_hbond_distance_DH
_geom_hbond_distance_HA
_geom_hbond_distance_DA
_geom_hbond_angle_DHA
_geom_hbond_site_symmetry_A
O2 H2B O6 0.82 2.05 2.856(3) 169.2 6
O3 H3A O3 0.82 2.01 2.756(4) 150.9 2_565
O4 H4A O5 0.82 2.21 3.004(3) 162.3 4_665
